data_7113072
loop_
_publ_author_name
'Herbert, Matthew'
'Alvarez, Eleuterio'
'Cole-Hamilton, David J'
'Montilla, Francisco'
'Galindo, Agust\'in'

_publ_section_title
;
 Olefin epoxidation by hydrogen peroxide catalysed by molybdenum complexes
 in ionic liquids and structural characterisation of the proposed
 intermediate dioxoperoxomolybdenum species.
;
_journal_issue 32
_journal_name_full 'Chemical communications (Cambridge, England)'
_journal_page_first 5933
_journal_page_last 5935
_journal_paper_doi 10.1039/c0cc00462f
_journal_volume 46
_journal_year 2010
_chemical_formula_moiety 'C30 H48 Mo4 N12 O16, 2(C H2 Cl2)'
_chemical_formula_sum 'C32 H52 Cl4 Mo4 N12 O16'
_chemical_formula_weight 1386.42
_chemical_name_systematic
;
?
;
_space_group_IT_number 14
_symmetry_cell_setting monoclinic
_symmetry_space_group_name_Hall '-P 2ybc'
_symmetry_space_group_name_H-M 'P 1 21/c 1'
_atom_sites_solution_hydrogens geom
_atom_sites_solution_primary direct
_atom_sites_solution_secondary difmap
_audit_creation_method SHELXL-97
_cell_angle_alpha 90.00
_cell_angle_beta 103.831(2)
_cell_angle_gamma 90.00
_cell_formula_units_Z 2
_cell_length_a 14.0998(9)
_cell_length_b 10.0755(6)
_cell_length_c 18.6382(12)
_cell_measurement_reflns_used 9964
_cell_measurement_temperature 173(2)
_cell_measurement_theta_max 30.51
_cell_measurement_theta_min 2.31
_cell_volume 2571.0(3)
_computing_cell_refinement 'Bruker (2006). APEX 2. Version 2.1.'
_computing_data_collection 'Bruker (2006). APEX 2. Version 2.1.'
_computing_data_reduction 'Bruker (2006). APEX 2. Version 2.1.'
_computing_molecular_graphics 'XP, SHELXTL v. 6.14 (Bruker, 2003)'
_computing_publication_material 'XCIF, SHELXTL v. 6.14 (Bruker, 2003)'
_computing_structure_refinement 'XL, SHELXTL v. 6.14 (Bruker, 2003)'
_computing_structure_solution 'Bruker (2006). APEX 2. Version 2.1.'
_diffrn_ambient_temperature 173(2)
_diffrn_detector_area_resol_mean 8.26
_diffrn_measured_fraction_theta_full 0.996
_diffrn_measured_fraction_theta_max 0.996
_diffrn_measurement_device_type
;
Bruker-Nonius X8kappa APEX II CCD area detector'
;
_diffrn_measurement_method 'phi and omega scans with narrow frames'
_diffrn_radiation_monochromator graphite
_diffrn_radiation_source 'fine-focus sealed tube'
_diffrn_radiation_type MoK\a
_diffrn_radiation_wavelength 0.71073
_diffrn_reflns_av_R_equivalents 0.0352
_diffrn_reflns_av_sigmaI/netI 0.0226
_diffrn_reflns_limit_h_max 20
_diffrn_reflns_limit_h_min -10
_diffrn_reflns_limit_k_max 14
_diffrn_reflns_limit_k_min -14
_diffrn_reflns_limit_l_max 26
_diffrn_reflns_limit_l_min -26
_diffrn_reflns_number 57206
_diffrn_reflns_theta_full 30.65
_diffrn_reflns_theta_max 30.65
_diffrn_reflns_theta_min 2.25
_diffrn_standards_decay_% 0
_exptl_absorpt_coefficient_mu 1.234
_exptl_absorpt_correction_T_max 0.6904
_exptl_absorpt_correction_T_min 0.5927
_exptl_absorpt_correction_type multi-scan
_exptl_absorpt_process_details
;
SADABS, Bruker (2006). APEX 2. Version 2.1. Bruker Analytical
X-ray Solutions, Madison, Wisconsin, USA.
;
_exptl_crystal_colour orange
_exptl_crystal_density_diffrn 1.791
_exptl_crystal_density_meas 0
_exptl_crystal_density_method 'not measured'
_exptl_crystal_description prism
_exptl_crystal_F_000 1384
_exptl_crystal_size_max 0.39
_exptl_crystal_size_mid 0.36
_exptl_crystal_size_min 0.30
_refine_diff_density_max 1.245
_refine_diff_density_min -1.464
_refine_diff_density_rms 0.093
_refine_ls_extinction_method none
_refine_ls_goodness_of_fit_ref 1.059
_refine_ls_hydrogen_treatment mixed
_refine_ls_matrix_type full
_refine_ls_number_parameters 322
_refine_ls_number_reflns 7927
_refine_ls_number_restraints 3
_refine_ls_restrained_S_all 1.059
_refine_ls_R_factor_all 0.0354
_refine_ls_R_factor_gt 0.0297
_refine_ls_shift/su_max 0.001
_refine_ls_shift/su_mean 0.000
_refine_ls_structure_factor_coef Fsqd
_refine_ls_weighting_details 'calc w=1/[\s^2^(Fo^2^)+(0.0283P)^2^+4.0629P] where P=(Fo^2^+2Fc^2^)/3'
_refine_ls_weighting_scheme calc
_refine_ls_wR_factor_gt 0.0708
_refine_ls_wR_factor_ref 0.0735
_reflns_number_gt 7021
_reflns_number_total 7927
_reflns_threshold_expression >2sigma(I)
_cod_data_source_file c0cc00462f.txt
_cod_data_source_block ea08709a
_cod_depositor_comments
;
The following automatic conversions were performed:

'_symmetry_cell_setting' value 'Monoclinic' changed to 'monoclinic'
according to
/usr/data/users/saulius/automatic-downloads/retrospective/RSC/lib/dictionaries/cif_core.dic
dictionary named 'cif_core.dic' version 2.4.2 from 2011-04-26.

Automatic conversion script
Id: cif_fix_values 2281 2013-09-26 08:29:07Z andrius 
;
_cod_original_sg_symbol_H-M P2(1)/c
_cod_database_code 7113072

loop_
_symmetry_equiv_pos_as_xyz
'x, y, z'
'-x, y+1/2, -z+1/2'
'-x, -y, -z'
'x, -y-1/2, z-1/2'

loop_
_atom_site_label
_atom_site_type_symbol
_atom_site_fract_x
_atom_site_fract_y
_atom_site_fract_z
_atom_site_U_iso_or_equiv
_atom_site_adp_type
_atom_site_occupancy
_atom_site_symmetry_multiplicity
_atom_site_calc_flag
_atom_site_refinement_flags
Mo1 Mo 0.029458(13) 0.577301(17) 0.072710(9) 0.01568(5) Uani 1 1 d .
Mo2 Mo 0.281218(13) 0.363572(18) 0.088422(10) 0.01818(5) Uani 1 1 d .
O1 O -0.01900(11) 0.40506(15) 0.03361(8) 0.0175(3) Uani 1 1 d .
O2 O 0.12183(12) 0.68215(16) 0.14596(8) 0.0227(3) Uani 1 1 d .
O3 O 0.11437(12) 0.73028(16) 0.07166(8) 0.0218(3) Uani 1 1 d .
O4 O -0.07517(12) 0.65037(17) 0.07868(9) 0.0234(3) Uani 1 1 d .
O5 O 0.17555(11) 0.46248(15) 0.07750(8) 0.0200(3) Uani 1 1 d .
O6 O 0.28771(14) 0.21577(17) 0.02441(10) 0.0299(4) Uani 1 1 d .
O7 O 0.33921(14) 0.33113(18) 0.00645(10) 0.0311(4) Uani 1 1 d .
O8 O 0.35879(13) 0.35472(18) 0.17400(10) 0.0291(4) Uani 1 1 d .
N1 N 0.04330(13) 0.46695(19) 0.17642(10) 0.0205(3) Uani 1 1 d .
N2 N 0.13207(14) 0.4500(2) 0.22356(10) 0.0223(4) Uani 1 1 d D
H2N H 0.1816(17) 0.499(3) 0.2190(16) 0.027 Uiso 1 1 d D
N3 N 0.19347(14) 0.20788(19) 0.12526(10) 0.0215(4) Uani 1 1 d .
N4 N 0.09648(14) 0.19854(19) 0.09367(11) 0.0222(4) Uani 1 1 d D
H4N H 0.0639(19) 0.267(2) 0.0714(15) 0.027 Uiso 1 1 d D
N5 N 0.35370(14) 0.5529(2) 0.07483(11) 0.0229(4) Uani 1 1 d .
N6 N 0.30045(14) 0.6630(2) 0.05182(11) 0.0244(4) Uani 1 1 d D
H6N H 0.2389(13) 0.670(3) 0.0517(16) 0.029 Uiso 1 1 d D
C1 C 0.52887(18) 0.4897(3) 0.10356(16) 0.0331(5) Uani 1 1 d .
H1A H 0.5328 0.4604 0.1543 0.050 Uiso 1 1 calc R
H1B H 0.5905 0.5320 0.1009 0.050 Uiso 1 1 calc R
H1C H 0.5169 0.4128 0.0704 0.050 Uiso 1 1 calc R
C15 C 0.12968(19) 0.3578(3) 0.27460(12) 0.0268(5) Uani 1 1 d .
C16 C 0.21806(18) 0.0928(2) 0.16150(13) 0.0249(4) Uani 1 1 d .
C18 C 0.13604(18) 0.0130(2) 0.15325(13) 0.0258(5) Uani 1 1 d .
H18 H 0.1331 -0.0730 0.1735 0.031 Uiso 1 1 calc R
C19 C 0.05942(18) 0.0832(2) 0.10979(13) 0.0244(4) Uani 1 1 d .
C20 C 0.44725(17) 0.5867(2) 0.08085(13) 0.0257(5) Uani 1 1 d .
C21 C -0.01746(18) 0.3843(3) 0.19967(13) 0.0252(5) Uani 1 1 d .
C22 C 0.0343(2) 0.3141(3) 0.26087(13) 0.0307(5) Uani 1 1 d .
H22 H 0.0089 0.2488 0.2879 0.037 Uiso 1 1 calc R
C23 C 0.3201(2) 0.0620(3) 0.20205(18) 0.0400(7) Uani 1 1 d .
H23A H 0.3623 0.0604 0.1672 0.060 Uiso 1 1 calc R
H23B H 0.3218 -0.0249 0.2259 0.060 Uiso 1 1 calc R
H23C H 0.3433 0.1302 0.2397 0.060 Uiso 1 1 calc R
C24 C 0.3133(2) 0.8975(3) 0.01866(18) 0.0373(6) Uani 1 1 d .
H24A H 0.2867 0.8955 -0.0350 0.056 Uiso 1 1 calc R
H24B H 0.3636 0.9664 0.0310 0.056 Uiso 1 1 calc R
H24C H 0.2607 0.9173 0.0432 0.056 Uiso 1 1 calc R
C25 C 0.45195(18) 0.7204(3) 0.06197(15) 0.0312(5) Uani 1 1 d .
H25 H 0.5091 0.7700 0.0615 0.037 Uiso 1 1 calc R
C26 C 0.35686(18) 0.7661(2) 0.04408(14) 0.0270(5) Uani 1 1 d .
C27 C -0.1238(2) 0.3775(3) 0.16299(15) 0.0373(6) Uani 1 1 d .
H27A H -0.1540 0.4642 0.1664 0.056 Uiso 1 1 calc R
H27B H -0.1552 0.3104 0.1876 0.056 Uiso 1 1 calc R
H27C H -0.1321 0.3534 0.1109 0.056 Uiso 1 1 calc R
C28 C 0.2192(2) 0.3209(3) 0.33183(15) 0.0396(7) Uani 1 1 d .
H28A H 0.2765 0.3291 0.3111 0.059 Uiso 1 1 calc R
H28B H 0.2134 0.2291 0.3476 0.059 Uiso 1 1 calc R
H28C H 0.2264 0.3804 0.3744 0.059 Uiso 1 1 calc R
C29 C -0.0459(2) 0.0503(3) 0.08267(18) 0.0400(7) Uani 1 1 d .
H29A H -0.0808 0.0742 0.1204 0.060 Uiso 1 1 calc R
H29B H -0.0532 -0.0451 0.0725 0.060 Uiso 1 1 calc R
H29C H -0.0732 0.1001 0.0373 0.060 Uiso 1 1 calc R
Cl1 Cl 0.31970(6) 0.68745(9) 0.24427(6) 0.0537(2) Uani 1 1 d .
Cl2 Cl 0.45203(9) 0.59242(15) 0.37801(6) 0.0808(4) Uani 1 1 d .
C30 C 0.4368(2) 0.6286(4) 0.28422(19) 0.0471(8) Uani 1 1 d .
H30A H 0.4854 0.6962 0.2785 0.056 Uiso 1 1 calc R
H30B H 0.4491 0.5474 0.2579 0.056 Uiso 1 1 calc R

loop_
_atom_site_aniso_label
_atom_site_aniso_U_11
_atom_site_aniso_U_22
_atom_site_aniso_U_33
_atom_site_aniso_U_23
_atom_site_aniso_U_13
_atom_site_aniso_U_12
Mo1 0.01875(8) 0.01459(8) 0.01413(8) -0.00012(6) 0.00477(6) 0.00100(6)
Mo2 0.01948(8) 0.01623(9) 0.01923(9) 0.00109(6) 0.00541(6) 0.00118(6)
O1 0.0213(7) 0.0166(7) 0.0149(6) 0.0015(5) 0.0053(5) -0.0003(5)
O2 0.0283(8) 0.0210(8) 0.0178(7) -0.0015(6) 0.0035(6) -0.0023(6)
O3 0.0284(8) 0.0177(7) 0.0192(7) 0.0017(6) 0.0055(6) -0.0018(6)
O4 0.0229(7) 0.0255(8) 0.0230(7) -0.0028(6) 0.0078(6) 0.0046(6)
O5 0.0205(7) 0.0162(7) 0.0239(7) 0.0023(6) 0.0065(6) 0.0001(6)
O6 0.0390(10) 0.0204(8) 0.0344(9) -0.0027(7) 0.0170(8) -0.0003(7)
O7 0.0370(9) 0.0269(9) 0.0353(9) -0.0026(7) 0.0204(8) -0.0014(7)
O8 0.0277(8) 0.0281(9) 0.0280(8) 0.0068(7) -0.0005(7) -0.0011(7)
N1 0.0227(8) 0.0229(9) 0.0159(8) 0.0008(7) 0.0049(7) -0.0013(7)
N2 0.0252(9) 0.0254(10) 0.0163(8) 0.0031(7) 0.0047(7) -0.0009(7)
N3 0.0234(8) 0.0177(8) 0.0230(9) 0.0041(7) 0.0049(7) 0.0010(7)
N4 0.0236(9) 0.0174(9) 0.0251(9) 0.0051(7) 0.0048(7) -0.0004(7)
N5 0.0226(9) 0.0211(9) 0.0259(9) 0.0016(7) 0.0080(7) -0.0002(7)
N6 0.0233(9) 0.0209(9) 0.0300(10) 0.0035(8) 0.0084(8) -0.0008(7)
C1 0.0239(11) 0.0349(14) 0.0406(14) 0.0011(11) 0.0075(10) 0.0017(10)
C15 0.0346(12) 0.0299(12) 0.0174(10) 0.0050(9) 0.0093(9) 0.0033(10)
C16 0.0304(11) 0.0174(10) 0.0266(11) 0.0057(8) 0.0064(9) 0.0032(9)
C18 0.0353(12) 0.0163(10) 0.0265(11) 0.0047(8) 0.0085(9) 0.0009(9)
C19 0.0298(11) 0.0180(10) 0.0259(11) 0.0045(8) 0.0075(9) -0.0027(8)
C20 0.0240(10) 0.0268(12) 0.0272(11) -0.0022(9) 0.0079(9) -0.0036(9)
C21 0.0297(11) 0.0291(12) 0.0189(10) 0.0017(9) 0.0096(8) -0.0041(9)
C22 0.0393(13) 0.0322(13) 0.0225(11) 0.0082(10) 0.0112(10) -0.0042(11)
C23 0.0346(14) 0.0281(13) 0.0517(17) 0.0148(12) -0.0009(12) 0.0049(11)
C24 0.0392(14) 0.0222(12) 0.0533(17) 0.0055(12) 0.0164(13) -0.0024(11)
C25 0.0271(11) 0.0282(12) 0.0400(14) -0.0011(11) 0.0113(10) -0.0078(10)
C26 0.0304(11) 0.0212(11) 0.0312(12) -0.0002(9) 0.0107(9) -0.0063(9)
C27 0.0299(12) 0.0551(18) 0.0281(12) 0.0035(12) 0.0092(10) -0.0118(12)
C28 0.0378(14) 0.0506(18) 0.0285(13) 0.0144(12) 0.0039(11) 0.0073(13)
C29 0.0329(13) 0.0342(14) 0.0492(17) 0.0133(13) 0.0027(12) -0.0101(11)
Cl1 0.0348(4) 0.0478(5) 0.0724(6) 0.0044(4) 0.0010(4) 0.0035(3)
Cl2 0.0633(6) 0.1220(11) 0.0534(6) 0.0176(6) 0.0065(5) 0.0112(7)
C30 0.0302(14) 0.060(2) 0.0491(18) -0.0064(15) 0.0060(13) 0.0034(14)

loop_
_atom_type_symbol
_atom_type_description
_atom_type_scat_dispersion_real
_atom_type_scat_dispersion_imag
_atom_type_scat_source
C C 0.0033 0.0016 'International Tables Vol C Tables 4.2.6.8 and 6.1.1.4'
H H 0.0000 0.0000 'International Tables Vol C Tables 4.2.6.8 and 6.1.1.4'
Cl Cl 0.1484 0.1585 'International Tables Vol C Tables 4.2.6.8 and 6.1.1.4'
N N 0.0061 0.0033 'International Tables Vol C Tables 4.2.6.8 and 6.1.1.4'
O O 0.0106 0.0060 'International Tables Vol C Tables 4.2.6.8 and 6.1.1.4'
Mo Mo -1.6832 0.6857 'International Tables Vol C Tables 4.2.6.8 and 6.1.1.4'

loop_
_geom_angle_atom_site_label_1
_geom_angle_atom_site_label_2
_geom_angle_atom_site_label_3
_geom_angle
_geom_angle_site_symmetry_1
_geom_angle_site_symmetry_3
O4 Mo1 O1 100.43(7) . .
O4 Mo1 O3 101.84(8) . .
O1 Mo1 O3 149.57(6) . .
O4 Mo1 O2 99.57(7) . .
O1 Mo1 O2 149.36(7) . .
O3 Mo1 O2 43.44(6) . .
O4 Mo1 O1 99.94(7) . 3_565
O1 Mo1 O1 76.52(7) . 3_565
O3 Mo1 O1 79.43(6) . 3_565
O2 Mo1 O1 122.23(6) . 3_565
O4 Mo1 N1 93.34(8) . .
O1 Mo1 N1 80.05(7) . .
O3 Mo1 N1 118.81(7) . .
O2 Mo1 N1 75.82(7) . .
O1 Mo1 N1 154.77(7) 3_565 .
O4 Mo1 O5 173.24(7) . .
O1 Mo1 O5 78.49(6) . .
O3 Mo1 O5 81.66(6) . .
O2 Mo1 O5 78.91(6) . .
O1 Mo1 O5 86.35(6) 3_565 .
N1 Mo1 O5 79.89(6) . .
O4 Mo1 Mo1 103.02(6) . 3_565
O1 Mo1 Mo1 38.47(4) . 3_565
O3 Mo1 Mo1 115.42(5) . 3_565
O2 Mo1 Mo1 152.44(5) . 3_565
O1 Mo1 Mo1 38.06(4) 3_565 3_565
N1 Mo1 Mo1 117.98(5) . 3_565
O5 Mo1 Mo1 80.38(4) . 3_565
O8 Mo2 O5 118.19(8) . .
O8 Mo2 O6 115.10(8) . .
O5 Mo2 O6 122.00(8) . .
O8 Mo2 O7 115.71(9) . .
O5 Mo2 O7 120.78(8) . .
O6 Mo2 O7 44.30(7) . .
O8 Mo2 N3 87.35(8) . .
O5 Mo2 N3 85.21(7) . .
O6 Mo2 N3 75.88(7) . .
O7 Mo2 N3 120.15(8) . .
O8 Mo2 N5 86.65(8) . .
O5 Mo2 N5 84.25(7) . .
O6 Mo2 N5 120.39(7) . .
O7 Mo2 N5 76.08(8) . .
N3 Mo2 N5 163.66(7) . .
Mo1 O1 Mo1 103.48(7) . 3_565
O3 O2 Mo1 68.23(9) . .
O2 O3 Mo1 68.33(9) . .
Mo2 O5 Mo1 173.34(9) . .
O7 O6 Mo2 67.90(10) . .
O6 O7 Mo2 67.80(10) . .
C21 N1 N2 105.95(18) . .
C21 N1 Mo1 132.08(15) . .
N2 N1 Mo1 120.47(14) . .
C15 N2 N1 111.8(2) . .
C15 N2 H2N 128.1(19) . .
N1 N2 H2N 120.0(19) . .
C16 N3 N4 105.68(18) . .
C16 N3 Mo2 132.28(16) . .
N4 N3 Mo2 119.76(14) . .
C19 N4 N3 111.73(19) . .
C19 N4 H4N 127.1(19) . .
N3 N4 H4N 120.6(19) . .
C20 N5 N6 106.25(19) . .
C20 N5 Mo2 133.06(17) . .
N6 N5 Mo2 120.57(14) . .
C26 N6 N5 111.9(2) . .
C26 N6 H6N 124(2) . .
N5 N6 H6N 123(2) . .
C20 C1 H1A 109.5 . .
C20 C1 H1B 109.5 . .
H1A C1 H1B 109.5 . .
C20 C1 H1C 109.5 . .
H1A C1 H1C 109.5 . .
H1B C1 H1C 109.5 . .
N2 C15 C22 106.2(2) . .
N2 C15 C28 121.4(2) . .
C22 C15 C28 132.3(2) . .
N3 C16 C18 109.6(2) . .
N3 C16 C23 122.5(2) . .
C18 C16 C23 127.9(2) . .
C19 C18 C16 106.4(2) . .
C19 C18 H18 126.8 . .
C16 C18 H18 126.8 . .
N4 C19 C18 106.5(2) . .
N4 C19 C29 122.0(2) . .
C18 C19 C29 131.5(2) . .
N5 C20 C25 109.2(2) . .
N5 C20 C1 122.3(2) . .
C25 C20 C1 128.5(2) . .
N1 C21 C22 109.3(2) . .
N1 C21 C27 122.0(2) . .
C22 C21 C27 128.6(2) . .
C15 C22 C21 106.6(2) . .
C15 C22 H22 126.7 . .
C21 C22 H22 126.7 . .
C16 C23 H23A 109.5 . .
C16 C23 H23B 109.5 . .
H23A C23 H23B 109.5 . .
C16 C23 H23C 109.5 . .
H23A C23 H23C 109.5 . .
H23B C23 H23C 109.5 . .
C26 C24 H24A 109.5 . .
C26 C24 H24B 109.5 . .
H24A C24 H24B 109.5 . .
C26 C24 H24C 109.5 . .
H24A C24 H24C 109.5 . .
H24B C24 H24C 109.5 . .
C26 C25 C20 106.3(2) . .
C26 C25 H25 126.9 . .
C20 C25 H25 126.9 . .
N6 C26 C25 106.4(2) . .
N6 C26 C24 121.0(2) . .
C25 C26 C24 132.6(2) . .
C21 C27 H27A 109.5 . .
C21 C27 H27B 109.5 . .
H27A C27 H27B 109.5 . .
C21 C27 H27C 109.5 . .
H27A C27 H27C 109.5 . .
H27B C27 H27C 109.5 . .
C15 C28 H28A 109.5 . .
C15 C28 H28B 109.5 . .
H28A C28 H28B 109.5 . .
C15 C28 H28C 109.5 . .
H28A C28 H28C 109.5 . .
H28B C28 H28C 109.5 . .
C19 C29 H29A 109.5 . .
C19 C29 H29B 109.5 . .
H29A C29 H29B 109.5 . .
C19 C29 H29C 109.5 . .
H29A C29 H29C 109.5 . .
H29B C29 H29C 109.5 . .
Cl1 C30 Cl2 112.01(19) . .
Cl1 C30 H30A 109.2 . .
Cl2 C30 H30A 109.2 . .
Cl1 C30 H30B 109.2 . .
Cl2 C30 H30B 109.2 . .
H30A C30 H30B 107.9 . .

loop_
_geom_bond_atom_site_label_1
_geom_bond_atom_site_label_2
_geom_bond_distance
_geom_bond_site_symmetry_2
Mo1 O4 1.6760(16) .
Mo1 O1 1.9420(15) .
Mo1 O3 1.9547(16) .
Mo1 O2 1.9560(16) .
Mo1 O1 1.9597(14) 3_565
Mo1 N1 2.1979(18) .
Mo1 O5 2.3455(15) .
Mo1 Mo1 3.0637(4) 3_565
Mo2 O8 1.7072(17) .
Mo2 O5 1.7633(15) .
Mo2 O6 1.9240(17) .
Mo2 O7 1.9255(17) .
Mo2 N3 2.2066(19) .
Mo2 N5 2.207(2) .
O1 Mo1 1.9597(14) 3_565
O2 O3 1.447(2) .
O6 O7 1.451(2) .
N1 C21 1.339(3) .
N1 N2 1.357(3) .
N2 C15 1.336(3) .
N2 H2N 0.876(17) .
N3 C16 1.345(3) .
N3 N4 1.357(3) .
N4 C19 1.337(3) .
N4 H4N 0.878(17) .
N5 C20 1.341(3) .
N5 N6 1.350(3) .
N6 C26 1.337(3) .
N6 H6N 0.869(17) .
C1 C20 1.492(3) .
C1 H1A 0.9800 .
C1 H1B 0.9800 .
C1 H1C 0.9800 .
C15 C22 1.380(4) .
C15 C28 1.491(3) .
C16 C18 1.386(3) .
C16 C23 1.489(4) .
C18 C19 1.380(3) .
C18 H18 0.9500 .
C19 C29 1.488(4) .
C20 C25 1.398(4) .
C21 C22 1.391(3) .
C21 C27 1.494(4) .
C22 H22 0.9500 .
C23 H23A 0.9800 .
C23 H23B 0.9800 .
C23 H23C 0.9800 .
C24 C26 1.489(4) .
C24 H24A 0.9800 .
C24 H24B 0.9800 .
C24 H24C 0.9800 .
C25 C26 1.381(4) .
C25 H25 0.9500 .
C27 H27A 0.9800 .
C27 H27B 0.9800 .
C27 H27C 0.9800 .
C28 H28A 0.9800 .
C28 H28B 0.9800 .
C28 H28C 0.9800 .
C29 H29A 0.9800 .
C29 H29B 0.9800 .
C29 H29C 0.9800 .
Cl1 C30 1.745(3) .
Cl2 C30 1.748(4) .
C30 H30A 0.9900 .
C30 H30B 0.9900 .

loop_
_geom_hbond_atom_site_label_D
_geom_hbond_atom_site_label_H
_geom_hbond_atom_site_label_A
_geom_hbond_distance_DH
_geom_hbond_distance_HA
_geom_hbond_distance_DA
_geom_hbond_angle_DHA
N2 H2N Cl1 0.876(17) 2.679(19) 3.519(2) 161(3)
N4 H4N O1 0.878(17) 1.844(18) 2.713(2) 171(3)
N4 H4N O5 0.878(17) 2.51(3) 2.927(2) 110(2)
N6 H6N O3 0.869(17) 1.978(19) 2.819(3) 163(3)
N6 H6N O5 0.869(17) 2.36(3) 2.795(2) 111(2)

loop_
_geom_torsion_atom_site_label_1
_geom_torsion_atom_site_label_2
_geom_torsion_atom_site_label_3
_geom_torsion_atom_site_label_4
_geom_torsion
_geom_torsion_site_symmetry_1
_geom_torsion_site_symmetry_4
O4 Mo1 O1 Mo1 97.84(8) . 3_565
O3 Mo1 O1 Mo1 -38.68(15) . 3_565
O2 Mo1 O1 Mo1 -132.19(11) . 3_565
O1 Mo1 O1 Mo1 0.0 3_565 3_565
N1 Mo1 O1 Mo1 -170.56(8) . 3_565
O5 Mo1 O1 Mo1 -88.96(7) . 3_565
O4 Mo1 O2 O3 -97.16(10) . .
O1 Mo1 O2 O3 132.68(13) . .
O1 Mo1 O2 O3 11.09(12) 3_565 .
N1 Mo1 O2 O3 171.78(11) . .
O5 Mo1 O2 O3 89.54(9) . .
Mo1 Mo1 O2 O3 47.60(15) 3_565 .
O4 Mo1 O3 O2 91.47(10) . .
O1 Mo1 O3 O2 -132.28(13) . .
O1 Mo1 O3 O2 -170.47(10) 3_565 .
N1 Mo1 O3 O2 -9.10(12) . .
O5 Mo1 O3 O2 -82.65(9) . .
Mo1 Mo1 O3 O2 -157.78(8) 3_565 .
O8 Mo2 O6 O7 -101.88(12) . .
O5 Mo2 O6 O7 102.92(12) . .
N3 Mo2 O6 O7 177.93(12) . .
N5 Mo2 O6 O7 -0.35(14) . .
O8 Mo2 O7 O6 100.41(12) . .
O5 Mo2 O7 O6 -105.83(12) . .
N3 Mo2 O7 O6 -2.32(14) . .
N5 Mo2 O7 O6 179.69(12) . .
O4 Mo1 N1 C21 54.6(2) . .
O1 Mo1 N1 C21 -45.4(2) . .
O3 Mo1 N1 C21 160.1(2) . .
O2 Mo1 N1 C21 153.7(2) . .
O1 Mo1 N1 C21 -67.4(3) 3_565 .
O5 Mo1 N1 C21 -125.3(2) . .
Mo1 Mo1 N1 C21 -52.0(2) 3_565 .
O4 Mo1 N1 N2 -141.44(17) . .
O1 Mo1 N1 N2 118.54(17) . .
O3 Mo1 N1 N2 -35.97(19) . .
O2 Mo1 N1 N2 -42.41(16) . .
O1 Mo1 N1 N2 96.6(2) 3_565 .
O5 Mo1 N1 N2 38.59(16) . .
Mo1 Mo1 N1 N2 111.91(15) 3_565 .
C21 N1 N2 C15 1.3(3) . .
Mo1 N1 N2 C15 -166.36(16) . .
O8 Mo2 N3 C16 -45.9(2) . .
O5 Mo2 N3 C16 -164.5(2) . .
O6 Mo2 N3 C16 70.8(2) . .
O7 Mo2 N3 C16 72.4(2) . .
N5 Mo2 N3 C16 -114.5(3) . .
O8 Mo2 N3 N4 153.92(17) . .
O5 Mo2 N3 N4 35.34(17) . .
O6 Mo2 N3 N4 -89.37(17) . .
O7 Mo2 N3 N4 -87.70(18) . .
N5 Mo2 N3 N4 85.3(3) . .
C16 N3 N4 C19 1.0(3) . .
Mo2 N3 N4 C19 165.87(16) . .
O8 Mo2 N5 C20 54.6(2) . .
O5 Mo2 N5 C20 173.3(2) . .
O6 Mo2 N5 C20 -62.7(2) . .
O7 Mo2 N5 C20 -63.0(2) . .
N3 Mo2 N5 C20 123.2(3) . .
O8 Mo2 N5 N6 -130.03(18) . .
O5 Mo2 N5 N6 -11.25(17) . .
O6 Mo2 N5 N6 112.70(17) . .
O7 Mo2 N5 N6 112.45(18) . .
N3 Mo2 N5 N6 -61.4(3) . .
C20 N5 N6 C26 -1.0(3) . .
Mo2 N5 N6 C26 -177.48(16) . .
N1 N2 C15 C22 -1.1(3) . .
N1 N2 C15 C28 179.2(2) . .
N4 N3 C16 C18 -0.8(3) . .
Mo2 N3 C16 C18 -163.02(17) . .
N4 N3 C16 C23 178.1(2) . .
Mo2 N3 C16 C23 16.0(4) . .
N3 C16 C18 C19 0.4(3) . .
C23 C16 C18 C19 -178.5(3) . .
N3 N4 C19 C18 -0.7(3) . .
N3 N4 C19 C29 178.9(2) . .
C16 C18 C19 N4 0.2(3) . .
C16 C18 C19 C29 -179.4(3) . .
N6 N5 C20 C25 0.6(3) . .
Mo2 N5 C20 C25 176.53(17) . .
N6 N5 C20 C1 -178.6(2) . .
Mo2 N5 C20 C1 -2.7(4) . .
N2 N1 C21 C22 -1.0(3) . .
Mo1 N1 C21 C22 164.65(18) . .
N2 N1 C21 C27 177.9(2) . .
Mo1 N1 C21 C27 -16.5(4) . .
N2 C15 C22 C21 0.4(3) . .
C28 C15 C22 C21 -179.8(3) . .
N1 C21 C22 C15 0.4(3) . .
C27 C21 C22 C15 -178.4(3) . .
N5 C20 C25 C26 -0.1(3) . .
C1 C20 C25 C26 179.1(3) . .
N5 N6 C26 C25 0.9(3) . .
N5 N6 C26 C24 179.6(2) . .
C20 C25 C26 N6 -0.5(3) . .
C20 C25 C26 C24 -178.9(3) . .
